data_4000426
_journal_name_full 'Chemistry of Materials'
_journal_paper_doi 10.1021/cm0493997
_journal_year 2004
_chemical_formula_moiety 'C24 H42 N2 O2 Zn2'
_chemical_formula_sum 'C24 H42 N2 O2 Zn2'
_chemical_formula_weight 521.34
_chemical_name_common '(1) Zn2(ONep)2(Et)2(py)2'
_space_group_IT_number 14
_symmetry_cell_setting monoclinic
_symmetry_space_group_name_Hall '-P 2ybc'
_symmetry_space_group_name_H-M 'P 1 21/c 1'
_atom_sites_solution_hydrogens geom
_atom_sites_solution_primary direct
_atom_sites_solution_secondary difmap
_cell_angle_alpha 90.00
_cell_angle_beta 98.1920(10)
_cell_angle_gamma 90.00
_cell_formula_units_Z 4
_cell_length_a 10.0364(6)
_cell_length_b 19.0397(11)
_cell_length_c 14.6644(9)
_cell_measurement_reflns_used 5362
_cell_measurement_temperature 203(2)
_cell_measurement_theta_max 24.97
_cell_measurement_theta_min 2.31
_cell_volume 2773.6(3)
_diffrn_ambient_temperature 203(2)
_diffrn_detector_area_resol_mean ?
_diffrn_measurement_device_type 'CCD area detector'
_diffrn_measurement_method 'phi and omega scans'
_diffrn_radiation_monochromator graphite
_diffrn_radiation_source 'fine-focus sealed tube'
_diffrn_radiation_type MoK\a
_diffrn_radiation_wavelength 0.71073
_diffrn_reflns_av_R_equivalents 0.0295
_diffrn_reflns_av_sigmaI/netI 0.0257
_diffrn_reflns_limit_h_max 12
_diffrn_reflns_limit_h_min -11
_diffrn_reflns_limit_k_max 22
_diffrn_reflns_limit_k_min -22
_diffrn_reflns_limit_l_max 17
_diffrn_reflns_limit_l_min -16
_diffrn_reflns_number 20065
_diffrn_reflns_theta_max 25.25
_diffrn_reflns_theta_min 1.76
_diffrn_standards_decay_% ?
_diffrn_standards_interval_count ?
_diffrn_standards_interval_time ?
_diffrn_standards_number ?
_exptl_absorpt_coefficient_mu 1.749
_exptl_absorpt_correction_T_max ?
_exptl_absorpt_correction_T_min ?
_exptl_absorpt_correction_type none
_exptl_absorpt_process_details ?
_exptl_crystal_colour colorless
_exptl_crystal_density_diffrn 1.248
_exptl_crystal_density_meas 0
_exptl_crystal_density_method 'not measured'
_exptl_crystal_description irregular
_exptl_crystal_F_000 1104
_exptl_crystal_size_max 0.10
_exptl_crystal_size_mid 0.05
_exptl_crystal_size_min 0.05
_refine_ls_extinction_coef ?
_refine_ls_extinction_method none
_refine_ls_goodness_of_fit_ref 1.042
_refine_ls_hydrogen_treatment mixed
_refine_ls_matrix_type full
_refine_ls_number_parameters 279
_refine_ls_number_reflns 5006
_refine_ls_number_restraints 0
_refine_ls_restrained_S_all 1.042
_refine_ls_R_factor_all 0.0463
_refine_ls_R_factor_gt 0.0363
_refine_ls_shift/su_max 0.002
_refine_ls_shift/su_mean 0.000
_refine_ls_structure_factor_coef Fsqd
_refine_ls_weighting_details 'calc w=1/[\s^2^(Fo^2^)+(0.0466P)^2^+1.5145P] where P=(Fo^2^+2Fc^2^)/3'
_refine_ls_weighting_scheme calc
_refine_ls_wR_factor_gt 0.0899
_refine_ls_wR_factor_ref 0.0954
_reflns_number_gt 4153
_reflns_number_total 5006
_reflns_threshold_expression >2sigma(I)
_cod_depositor_comments
;
The following automatic conversions were performed:
'_exptl_absorpt_correction_type' value 'NONE' changed to 'none' according
to '/home/saulius/struct/CIF-dictionaries/cif_core.dic' dictionary named
'cif_core.dic' version 2.4.1 from 2010-06-29.

Automatic conversion script
Id: cif_fix_enum 1527 2010-12-29 10:47:43Z saulius 
;
_cod_original_sg_symbol_H-M P21/c
_cod_database_code 4000426

loop_
_symmetry_equiv_pos_as_xyz
'x, y, z'
'-x, y+1/2, -z+1/2'
'-x, -y, -z'
'x, -y-1/2, z-1/2'

loop_
_atom_site_label
_atom_site_type_symbol
_atom_site_fract_x
_atom_site_fract_y
_atom_site_fract_z
_atom_site_U_iso_or_equiv
_atom_site_adp_type
_atom_site_occupancy
_atom_site_symmetry_multiplicity
_atom_site_calc_flag
_atom_site_refinement_flags
_atom_site_disorder_assembly
_atom_site_disorder_group
Zn1 Zn 0.32153(3) 0.659992(16) 0.69263(2) 0.04193(12) Uani 1 1 d . . .
Zn2 Zn 0.18980(3) 0.587297(16) 0.83873(2) 0.04269(12) Uani 1 1 d . . .
N1 N 0.3105(2) 0.76852(11) 0.73210(16) 0.0420(5) Uani 1 1 d . . .
N2 N 0.1901(2) 0.47973(12) 0.79509(17) 0.0459(6) Uani 1 1 d . . .
O1 O 0.13900(17) 0.63242(9) 0.71682(13) 0.0411(4) Uani 1 1 d . . .
O2 O 0.37301(18) 0.61337(10) 0.81421(14) 0.0449(5) Uani 1 1 d . . .
C1 C 0.0190(3) 0.66672(14) 0.6818(2) 0.0456(7) Uani 1 1 d . . .
H1A H 0.0410 0.7129 0.6584 0.055 Uiso 1 1 calc R . .
H1B H -0.0337 0.6744 0.7322 0.055 Uiso 1 1 calc R . .
C2 C -0.0672(3) 0.62693(15) 0.6052(2) 0.0449(7) Uani 1 1 d . . .
C3 C 0.0117(4) 0.6141(2) 0.5254(2) 0.0683(10) Uani 1 1 d . . .
H3A H 0.0920 0.5872 0.5470 0.102 Uiso 1 1 calc R . .
H3B H 0.0372 0.6588 0.5013 0.102 Uiso 1 1 calc R . .
H3C H -0.0439 0.5883 0.4772 0.102 Uiso 1 1 calc R . .
C4 C -0.1124(4) 0.5578(2) 0.6414(3) 0.0765(11) Uani 1 1 d . . .
H4A H -0.0343 0.5286 0.6612 0.115 Uiso 1 1 calc R . .
H4B H -0.1714 0.5339 0.5930 0.115 Uiso 1 1 calc R . .
H4C H -0.1603 0.5665 0.6932 0.115 Uiso 1 1 calc R . .
C5 C -0.1914(3) 0.6729(2) 0.5712(3) 0.0729(11) Uani 1 1 d . . .
H5A H -0.2493 0.6483 0.5230 0.109 Uiso 1 1 calc R . .
H5B H -0.1621 0.7168 0.5472 0.109 Uiso 1 1 calc R . .
H5C H -0.2406 0.6824 0.6222 0.109 Uiso 1 1 calc R . .
C6 C 0.4967(3) 0.57858(17) 0.8432(2) 0.0610(9) Uani 1 1 d . . .
H6A H 0.5379 0.5658 0.7888 0.073 Uiso 1 1 calc R . .
H6B H 0.4787 0.5351 0.8750 0.073 Uiso 1 1 calc R . .
C7 C 0.5959(3) 0.62297(16) 0.9071(2) 0.0452(7) Uani 1 1 d . . .
C8 C 0.5378(5) 0.6425(3) 0.9912(3) 0.0992(15) Uani 1 1 d . . .
H8A H 0.4556 0.6691 0.9738 0.149 Uiso 1 1 calc R . .
H8B H 0.6020 0.6710 1.0309 0.149 Uiso 1 1 calc R . .
H8C H 0.5179 0.6003 1.0237 0.149 Uiso 1 1 calc R . .
C9 C 0.7216(4) 0.5774(3) 0.9338(3) 0.0972(15) Uani 1 1 d . . .
H9A H 0.7878 0.6035 0.9750 0.146 Uiso 1 1 calc R . .
H9B H 0.7593 0.5646 0.8788 0.146 Uiso 1 1 calc R . .
H9C H 0.6971 0.5351 0.9645 0.146 Uiso 1 1 calc R . .
C10 C 0.6338(4) 0.6875(2) 0.8556(3) 0.0856(13) Uani 1 1 d . . .
H10A H 0.5545 0.7164 0.8385 0.128 Uiso 1 1 calc R . .
H10B H 0.6696 0.6730 0.8005 0.128 Uiso 1 1 calc R . .
H10C H 0.7014 0.7143 0.8949 0.128 Uiso 1 1 calc R . .
C11 C 0.1080(4) 0.60117(18) 0.9528(2) 0.0631(9) Uani 1 1 d . . .
H11A H 0.0242 0.5741 0.9474 0.076 Uiso 1 1 calc R . .
H11B H 0.1692 0.5818 1.0047 0.076 Uiso 1 1 calc R . .
C12 C 0.0770(4) 0.6762(2) 0.9749(3) 0.0780(11) Uani 1 1 d . . .
H12A H 0.1597 0.7032 0.9839 0.117 Uiso 1 1 calc R . .
H12B H 0.0355 0.6775 1.0308 0.117 Uiso 1 1 calc R . .
H12C H 0.0157 0.6961 0.9244 0.117 Uiso 1 1 calc R . .
C13 C 0.4131(3) 0.65229(17) 0.5821(2) 0.0591(9) Uani 1 1 d . . .
H13A H 0.3575 0.6761 0.5309 0.071 Uiso 1 1 calc R . .
H13B H 0.4987 0.6777 0.5942 0.071 Uiso 1 1 calc R . .
C14 C 0.4421(4) 0.57813(19) 0.5513(3) 0.0763(11) Uani 1 1 d . . .
H14A H 0.5027 0.5549 0.5993 0.114 Uiso 1 1 calc R . .
H14B H 0.4834 0.5803 0.4954 0.114 Uiso 1 1 calc R . .
H14C H 0.3585 0.5519 0.5394 0.114 Uiso 1 1 calc R . .
C15 C 0.3611(4) 0.81753(16) 0.6827(2) 0.0604(9) Uani 1 1 d . . .
H15 H 0.3998 0.8036 0.6309 0.072 Uiso 1 1 calc R . .
C16 C 0.3594(4) 0.88735(18) 0.7039(3) 0.0740(11) Uani 1 1 d . . .
H16 H 0.3962 0.9205 0.6670 0.089 Uiso 1 1 calc R . .
C17 C 0.3042(4) 0.90838(17) 0.7784(3) 0.0689(10) Uani 1 1 d . . .
H17 H 0.3025 0.9562 0.7941 0.083 Uiso 1 1 calc R . .
C18 C 0.2514(4) 0.85898(19) 0.8300(3) 0.0732(11) Uani 1 1 d . . .
H18 H 0.2124 0.8720 0.8821 0.088 Uiso 1 1 calc R . .
C19 C 0.2563(4) 0.78935(17) 0.8043(2) 0.0615(9) Uani 1 1 d . . .
H19 H 0.2195 0.7553 0.8399 0.074 Uiso 1 1 calc R . .
C20 C 0.1069(4) 0.43314(16) 0.8243(2) 0.0573(8) Uani 1 1 d . . .
H20 H 0.0513 0.4474 0.8673 0.069 Uiso 1 1 calc R . .
C21 C 0.0997(5) 0.36499(18) 0.7937(3) 0.0817(13) Uani 1 1 d . . .
H21 H 0.0385 0.3336 0.8146 0.098 Uiso 1 1 calc R . .
C22 C 0.1809(5) 0.3432(2) 0.7332(3) 0.0876(14) Uani 1 1 d . . .
H22 H 0.1777 0.2964 0.7125 0.105 Uiso 1 1 calc R . .
C23 C 0.2673(4) 0.3898(2) 0.7028(3) 0.0777(11) Uani 1 1 d . . .
H23 H 0.3247 0.3759 0.6607 0.093 Uiso 1 1 calc R . .
C24 C 0.2689(4) 0.45819(17) 0.7353(2) 0.0598(9) Uani 1 1 d . . .
H24 H 0.3281 0.4906 0.7141 0.072 Uiso 1 1 calc R . .

loop_
_atom_site_aniso_label
_atom_site_aniso_U_11
_atom_site_aniso_U_22
_atom_site_aniso_U_33
_atom_site_aniso_U_23
_atom_site_aniso_U_13
_atom_site_aniso_U_12
Zn1 0.0405(2) 0.03168(19) 0.0545(2) -0.00281(14) 0.00976(15) 0.00008(13)
Zn2 0.0456(2) 0.03145(18) 0.0514(2) -0.00151(14) 0.00825(15) -0.00079(13)
N1 0.0473(14) 0.0303(12) 0.0492(14) 0.0000(10) 0.0100(11) 0.0002(10)
N2 0.0530(15) 0.0323(12) 0.0500(15) 0.0028(11) -0.0005(12) -0.0009(11)
O1 0.0337(10) 0.0341(10) 0.0541(12) 0.0019(8) 0.0017(8) 0.0003(8)
O2 0.0340(10) 0.0363(10) 0.0615(13) 0.0050(9) -0.0030(9) 0.0002(8)
C1 0.0372(15) 0.0367(15) 0.0620(19) -0.0019(13) 0.0045(13) 0.0054(12)
C2 0.0389(16) 0.0449(17) 0.0502(17) 0.0036(13) 0.0034(13) 0.0001(13)
C3 0.065(2) 0.083(3) 0.056(2) -0.0051(19) 0.0052(17) 0.004(2)
C4 0.073(3) 0.067(2) 0.084(3) 0.011(2) -0.006(2) -0.032(2)
C5 0.049(2) 0.085(3) 0.079(3) 0.002(2) -0.0068(18) 0.0114(18)
C6 0.056(2) 0.0515(19) 0.072(2) -0.0054(16) -0.0032(17) 0.0062(15)
C7 0.0375(15) 0.0541(18) 0.0426(16) 0.0007(13) 0.0017(12) -0.0007(13)
C8 0.096(3) 0.132(4) 0.073(3) -0.020(3) 0.021(2) 0.006(3)
C9 0.071(3) 0.115(4) 0.100(3) -0.007(3) -0.009(2) 0.025(3)
C10 0.065(2) 0.089(3) 0.098(3) 0.018(2) -0.009(2) -0.032(2)
C11 0.068(2) 0.058(2) 0.067(2) -0.0004(17) 0.0228(18) 0.0018(17)
C12 0.095(3) 0.067(2) 0.081(3) -0.010(2) 0.044(2) 0.002(2)
C13 0.057(2) 0.054(2) 0.071(2) -0.0123(16) 0.0241(17) -0.0004(16)
C14 0.085(3) 0.066(2) 0.083(3) -0.015(2) 0.030(2) 0.013(2)
C15 0.082(2) 0.0400(18) 0.065(2) -0.0020(15) 0.0300(18) -0.0077(16)
C16 0.102(3) 0.0361(18) 0.091(3) 0.0043(18) 0.038(2) -0.0109(18)
C17 0.084(3) 0.0354(18) 0.089(3) -0.0131(17) 0.018(2) -0.0005(17)
C18 0.096(3) 0.058(2) 0.071(3) -0.0171(19) 0.034(2) 0.002(2)
C19 0.083(3) 0.0466(19) 0.060(2) 0.0012(15) 0.0279(18) -0.0063(17)
C20 0.072(2) 0.0436(18) 0.055(2) 0.0064(14) 0.0052(16) -0.0097(16)
C21 0.122(4) 0.039(2) 0.082(3) 0.0061(19) 0.007(3) -0.029(2)
C22 0.132(4) 0.041(2) 0.085(3) -0.016(2) 0.000(3) -0.008(2)
C23 0.092(3) 0.062(2) 0.078(3) -0.024(2) 0.009(2) 0.004(2)
C24 0.064(2) 0.0477(19) 0.067(2) -0.0088(16) 0.0082(17) -0.0058(16)
